data_1573919
loop_
_publ_author_name
'Datta, Paramita'
'Maji, Subir'
'Biswas, Prativa'
'Jain, Divya'
'Dey, Partha Protim'
'Mandal, Swadhin K.'

_publ_section_title
;
 An organophotocatalytic redox-neutral strategy for late-stage drug
 functionalization with SO<sub>2</sub> gas.
;
_journal_issue 12
_journal_name_full 'Chemical science'
_journal_page_first 5064
_journal_page_last 5075
_journal_paper_doi 10.1039/d4sc08380f
_journal_volume 16
_journal_year 2025
_chemical_formula_moiety 'C17 H18 Cl N O3 S'
_chemical_formula_sum 'C17 H17 Cl N O3 S'
_chemical_formula_weight 350.82
_space_group_crystal_system monoclinic
_space_group_IT_number 14
_space_group_name_Hall '-P 2ybc'
_space_group_name_H-M_alt 'P 1 21/c 1'
_atom_sites_solution_hydrogens mixed
_audit_creation_date 2024-08-28
_audit_creation_method
;
Olex2 1.5
(compiled 2023.03.06 svn.rbb2c1857 for OlexSys, GUI svn.r6748)
;
_audit_update_record
;
2024-08-28 deposited with the CCDC.	2025-02-13 downloaded from the CCDC.
;
_cell_angle_alpha 90
_cell_angle_beta 107.211(8)
_cell_angle_gamma 90
_cell_formula_units_Z 4
_cell_length_a 11.096(3)
_cell_length_b 10.649(3)
_cell_length_c 14.752(4)
_cell_measurement_reflns_used 9708
_cell_measurement_temperature 293.15
_cell_measurement_theta_max 28.216
_cell_measurement_theta_min 2.468
_cell_volume 1665.1(8)
_computing_molecular_graphics 'Olex2 1.5 (Dolomanov et al., 2009)'
_computing_publication_material 'Olex2 1.5 (Dolomanov et al., 2009)'
_computing_structure_refinement 'SHELXL 2018/3 (Sheldrick, 2015)'
_computing_structure_solution 'SHELXT 2018/2 (Sheldrick, 2018)'
_diffrn_ambient_temperature 293.15
_diffrn_measured_fraction_theta_full 1.000
_diffrn_measured_fraction_theta_max 1.000
_diffrn_measurement_device_type 'Four-circle Kappa diffractometer'
_diffrn_measurement_method 'Bruker D8 QUEST'
_diffrn_radiation_type MoK\a
_diffrn_radiation_wavelength 0.71073
_diffrn_reflns_av_R_equivalents 0.1290
_diffrn_reflns_av_unetI/netI 0.0516
_diffrn_reflns_Laue_measured_fraction_full 1.000
_diffrn_reflns_Laue_measured_fraction_max 1.000
_diffrn_reflns_limit_h_max 14
_diffrn_reflns_limit_h_min -14
_diffrn_reflns_limit_k_max 14
_diffrn_reflns_limit_k_min -14
_diffrn_reflns_limit_l_max 19
_diffrn_reflns_limit_l_min -19
_diffrn_reflns_number 100449
_diffrn_reflns_point_group_measured_fraction_full 1.000
_diffrn_reflns_point_group_measured_fraction_max 1.000
_diffrn_reflns_theta_full 25.242
_diffrn_reflns_theta_max 28.289
_diffrn_reflns_theta_min 1.921
_exptl_absorpt_coefficient_mu 0.368
_exptl_absorpt_correction_T_max 0.9615
_exptl_absorpt_correction_T_min 0.8005
_exptl_absorpt_correction_type multi-scan
_exptl_crystal_colour 'clear light colourless'
_exptl_crystal_colour_lustre clear
_exptl_crystal_colour_modifier light
_exptl_crystal_colour_primary colourless
_exptl_crystal_density_diffrn 1.400
_exptl_crystal_description block
_exptl_crystal_F_000 732
_exptl_crystal_size_max 0.135
_exptl_crystal_size_mid 0.12
_exptl_crystal_size_min 0.1
_refine_diff_density_max 0.506
_refine_diff_density_min -0.424
_refine_diff_density_rms 0.077
_refine_ls_extinction_method none
_refine_ls_goodness_of_fit_ref 1.041
_refine_ls_hydrogen_treatment mixed
_refine_ls_matrix_type full
_refine_ls_number_parameters 211
_refine_ls_number_reflns 4137
_refine_ls_number_restraints 0
_refine_ls_restrained_S_all 1.041
_refine_ls_R_factor_all 0.0426
_refine_ls_R_factor_gt 0.0386
_refine_ls_shift/su_max 0.001
_refine_ls_shift/su_mean 0.000
_refine_ls_structure_factor_coef Fsqd
_refine_ls_weighting_details 'w=1/[\s^2^(Fo^2^)+(0.0580P)^2^+0.5858P] where P=(Fo^2^+2Fc^2^)/3'
_refine_ls_weighting_scheme calc
_refine_ls_wR_factor_gt 0.1029
_refine_ls_wR_factor_ref 0.1071
_reflns_Friedel_coverage 0.000
_reflns_number_gt 3718
_reflns_number_total 4137
_reflns_threshold_expression 'I > 2\s(I)'
_cod_data_source_file d4sc08380f2.cif
_cod_data_source_block pdso_a
_cod_depositor_comments 'Adding full bibliography for 1573911--1573921.cif.'
_cod_original_cell_volume 1665.0(7)
_cod_database_code 1573919
_shelx_shelxl_version_number 2018/3
_shelx_space_group_comment
;
The symmetry employed for this shelxl refinement is uniquely defined
by the following loop, which should always be used as a source of
symmetry information in preference to the above space-group names.
They are only intended as comments.
;
_olex2_refinement_description
;
1.a Secondary CH2 refined with riding coordinates:
 C7(H7A,H7B), C8(H8A,H8B), C10(H10A,H10B), C11(H11A,H11B)
1.b Aromatic/amide H refined with riding coordinates:
 C2(H2), C3(H3A), C4(H4), C5(H5), C6(H6), C13(H13), C14(H14), C16(H16), C17(H17)
;
_olex2_submission_special_instructions 'No special instructions were received'

loop_
_space_group_symop_operation_xyz
'x, y, z'
'-x, y+1/2, -z+1/2'
'-x, -y, -z'
'x, -y-1/2, z-1/2'

loop_
_atom_site_label
_atom_site_type_symbol
_atom_site_fract_x
_atom_site_fract_y
_atom_site_fract_z
_atom_site_U_iso_or_equiv
_atom_site_adp_type
_atom_site_occupancy
_atom_site_site_symmetry_order
_atom_site_calc_flag
_atom_site_refinement_flags_posn
_atom_site_refinement_flags_adp
_atom_site_refinement_flags_occupancy
_atom_site_disorder_assembly
_atom_site_disorder_group
Cl1 Cl 0.12559(4) 0.96438(3) 0.64225(3) 0.03422(12) Uani 1 1 d . . . . .
S1 S 0.21871(3) 0.18608(3) 0.25482(2) 0.02416(11) Uani 1 1 d . . . . .
O1 O 0.09357(10) 0.13508(11) 0.22915(8) 0.0350(3) Uani 1 1 d . . . . .
O2 O 0.26763(12) 0.23490(10) 0.18145(7) 0.0348(3) Uani 1 1 d . . . . .
O3 O 0.36059(9) 0.41217(9) 0.55581(6) 0.0213(2) Uani 1 1 d . . . . .
H3 H 0.3296(18) 0.3812(18) 0.5947(14) 0.032 Uiso 1 1 d . U . . .
N1 N 0.22362(11) 0.30132(10) 0.32883(8) 0.0217(2) Uani 1 1 d . . . . .
C1 C 0.32349(12) 0.06789(12) 0.31554(9) 0.0215(3) Uani 1 1 d . . . . .
C2 C 0.27852(14) -0.02855(13) 0.36047(10) 0.0277(3) Uani 1 1 d . . . . .
H2 H 0.194422 -0.030235 0.359698 0.033 Uiso 1 1 calc R U . . .
C3 C 0.36109(15) -0.12202(14) 0.40638(11) 0.0327(3) Uani 1 1 d . . . . .
H3A H 0.332510 -0.186541 0.437211 0.039 Uiso 1 1 calc R U . . .
C4 C 0.48631(15) -0.11976(14) 0.40655(11) 0.0314(3) Uani 1 1 d . . . . .
H4 H 0.540608 -0.183953 0.436101 0.038 Uiso 1 1 calc R U . . .
C5 C 0.53083(13) -0.02234(15) 0.36291(10) 0.0299(3) Uani 1 1 d . . . . .
H5 H 0.615081 -0.020564 0.364107 0.036 Uiso 1 1 calc R U . . .
C6 C 0.44942(13) 0.07261(13) 0.31740(10) 0.0254(3) Uani 1 1 d . . . . .
H6 H 0.478847 0.138622 0.288495 0.030 Uiso 1 1 calc R U . . .
C7 C 0.34171(12) 0.37576(13) 0.35846(9) 0.0219(3) Uani 1 1 d . . . . .
H7A H 0.371050 0.392541 0.303896 0.026 Uiso 1 1 calc R U . . .
H7B H 0.406625 0.328637 0.404391 0.026 Uiso 1 1 calc R U . . .
C8 C 0.31736(12) 0.49935(12) 0.40232(9) 0.0202(2) Uani 1 1 d . . . . .
H8A H 0.258391 0.549489 0.354287 0.024 Uiso 1 1 calc R U . . .
H8B H 0.395713 0.545950 0.424511 0.024 Uiso 1 1 calc R U . . .
C9 C 0.26345(11) 0.47724(11) 0.48564(8) 0.0171(2) Uani 1 1 d . . . . .
C10 C 0.14512(12) 0.39469(13) 0.45216(9) 0.0216(3) Uani 1 1 d . . . . .
H10A H 0.114351 0.375992 0.505750 0.026 Uiso 1 1 calc R U . . .
H10B H 0.079644 0.440602 0.405780 0.026 Uiso 1 1 calc R U . . .
C11 C 0.17144(12) 0.27211(13) 0.40817(9) 0.0222(3) Uani 1 1 d . . . . .
H11A H 0.231357 0.222039 0.455623 0.027 Uiso 1 1 calc R U . . .
H11B H 0.094027 0.224283 0.384760 0.027 Uiso 1 1 calc R U . . .
C12 C 0.23127(11) 0.60145(12) 0.52470(8) 0.0175(2) Uani 1 1 d . . . . .
C13 C 0.29375(12) 0.63997(13) 0.61686(9) 0.0219(3) Uani 1 1 d . . . . .
H13 H 0.358271 0.590517 0.654693 0.026 Uiso 1 1 calc R U . . .
C14 C 0.26119(13) 0.75144(13) 0.65337(9) 0.0248(3) Uani 1 1 d . . . . .
H14 H 0.302914 0.775960 0.715218 0.030 Uiso 1 1 calc R U . . .
C15 C 0.16607(12) 0.82490(12) 0.59635(10) 0.0229(3) Uani 1 1 d . . . . .
C16 C 0.10271(12) 0.78999(13) 0.50399(10) 0.0238(3) Uani 1 1 d . . . . .
H16 H 0.039251 0.840589 0.466180 0.029 Uiso 1 1 calc R U . . .
C17 C 0.13554(12) 0.67811(13) 0.46876(9) 0.0219(3) Uani 1 1 d . . . . .
H17 H 0.093139 0.653858 0.406984 0.026 Uiso 1 1 calc R U . . .

loop_
_atom_site_aniso_label
_atom_site_aniso_U_11
_atom_site_aniso_U_22
_atom_site_aniso_U_33
_atom_site_aniso_U_23
_atom_site_aniso_U_13
_atom_site_aniso_U_12
Cl1 0.0363(2) 0.02555(19) 0.0381(2) -0.00956(14) 0.00684(16) 0.00487(14)
S1 0.02897(19) 0.02450(18) 0.01567(16) -0.00299(11) 0.00144(13) 0.00512(12)
O1 0.0269(5) 0.0369(6) 0.0311(5) -0.0115(5) -0.0070(4) 0.0040(4)
O2 0.0578(7) 0.0305(6) 0.0176(5) 0.0016(4) 0.0137(5) 0.0117(5)
O3 0.0225(4) 0.0229(5) 0.0180(4) 0.0049(3) 0.0052(3) 0.0034(3)
N1 0.0244(5) 0.0228(5) 0.0180(5) -0.0030(4) 0.0062(4) 0.0003(4)
C1 0.0245(6) 0.0208(6) 0.0178(6) -0.0030(5) 0.0039(5) 0.0020(5)
C2 0.0269(7) 0.0268(7) 0.0300(7) -0.0006(6) 0.0093(6) -0.0013(5)
C3 0.0400(8) 0.0234(7) 0.0349(8) 0.0046(6) 0.0116(6) 0.0002(6)
C4 0.0339(7) 0.0273(7) 0.0289(7) 0.0000(6) 0.0029(6) 0.0089(6)
C5 0.0226(6) 0.0362(8) 0.0295(7) -0.0055(6) 0.0053(5) 0.0025(6)
C6 0.0268(6) 0.0256(7) 0.0245(6) -0.0024(5) 0.0089(5) -0.0017(5)
C7 0.0231(6) 0.0249(6) 0.0200(6) 0.0005(5) 0.0097(5) 0.0003(5)
C8 0.0234(6) 0.0206(6) 0.0179(5) 0.0018(5) 0.0081(5) -0.0009(5)
C9 0.0169(5) 0.0189(6) 0.0154(5) 0.0017(4) 0.0044(4) -0.0004(4)
C10 0.0193(5) 0.0230(6) 0.0239(6) -0.0042(5) 0.0084(5) -0.0039(5)
C11 0.0232(6) 0.0221(6) 0.0226(6) -0.0033(5) 0.0089(5) -0.0034(5)
C12 0.0167(5) 0.0190(6) 0.0171(5) 0.0015(4) 0.0053(4) -0.0016(4)
C13 0.0232(6) 0.0219(6) 0.0181(6) 0.0012(5) 0.0022(5) 0.0006(5)
C14 0.0285(7) 0.0245(7) 0.0185(6) -0.0030(5) 0.0025(5) -0.0022(5)
C15 0.0232(6) 0.0198(6) 0.0261(6) -0.0021(5) 0.0081(5) -0.0013(5)
C16 0.0198(6) 0.0233(6) 0.0258(6) 0.0015(5) 0.0030(5) 0.0027(5)
C17 0.0196(6) 0.0245(6) 0.0187(6) -0.0008(5) 0.0013(5) -0.0002(5)

loop_
_atom_type_symbol
_atom_type_description
_atom_type_scat_dispersion_real
_atom_type_scat_dispersion_imag
_atom_type_scat_source
C C 0.0033 0.0016 'International Tables Vol C Tables 4.2.6.8 and 6.1.1.4'
H H 0.0000 0.0000 'International Tables Vol C Tables 4.2.6.8 and 6.1.1.4'
N N 0.0061 0.0033 'International Tables Vol C Tables 4.2.6.8 and 6.1.1.4'
O O 0.0106 0.0060 'International Tables Vol C Tables 4.2.6.8 and 6.1.1.4'
S S 0.1246 0.1234 'International Tables Vol C Tables 4.2.6.8 and 6.1.1.4'
Cl Cl 0.1484 0.1585 'International Tables Vol C Tables 4.2.6.8 and 6.1.1.4'

loop_
_geom_angle_atom_site_label_1
_geom_angle_atom_site_label_2
_geom_angle_atom_site_label_3
_geom_angle
_geom_angle_site_symmetry_1
_geom_angle_site_symmetry_3
_geom_angle_publ_flag
O1 S1 O2 119.22(7) . . ?
O1 S1 N1 107.42(6) . . ?
O1 S1 C1 107.74(7) . . ?
O2 S1 N1 106.57(6) . . ?
O2 S1 C1 107.43(7) . . ?
N1 S1 C1 108.03(6) . . ?
C9 O3 H3 108.6(13) . . ?
C7 N1 S1 116.79(8) . . ?
C7 N1 C11 113.37(10) . . ?
C11 N1 S1 115.23(9) . . ?
C2 C1 S1 119.47(10) . . ?
C6 C1 S1 119.40(11) . . ?
C6 C1 C2 121.12(13) . . ?
C1 C2 H2 120.5 . . ?
C3 C2 C1 118.94(13) . . ?
C3 C2 H2 120.5 . . ?
C2 C3 H3A 119.8 . . ?
C2 C3 C4 120.31(14) . . ?
C4 C3 H3A 119.8 . . ?
C3 C4 H4 119.8 . . ?
C5 C4 C3 120.38(14) . . ?
C5 C4 H4 119.8 . . ?
C4 C5 H5 120.0 . . ?
C4 C5 C6 119.92(13) . . ?
C6 C5 H5 120.0 . . ?
C1 C6 H6 120.4 . . ?
C5 C6 C1 119.29(13) . . ?
C5 C6 H6 120.4 . . ?
N1 C7 H7A 109.8 . . ?
N1 C7 H7B 109.8 . . ?
N1 C7 C8 109.53(10) . . ?
H7A C7 H7B 108.2 . . ?
C8 C7 H7A 109.8 . . ?
C8 C7 H7B 109.8 . . ?
C7 C8 H8A 109.3 . . ?
C7 C8 H8B 109.3 . . ?
C7 C8 C9 111.53(10) . . ?
H8A C8 H8B 108.0 . . ?
C9 C8 H8A 109.3 . . ?
C9 C8 H8B 109.3 . . ?
O3 C9 C8 105.33(10) . . ?
O3 C9 C10 110.15(10) . . ?
O3 C9 C12 110.87(10) . . ?
C10 C9 C8 109.20(10) . . ?
C12 C9 C8 111.05(10) . . ?
C12 C9 C10 110.13(10) . . ?
C9 C10 H10A 109.2 . . ?
C9 C10 H10B 109.2 . . ?
H10A C10 H10B 107.9 . . ?
C11 C10 C9 111.96(10) . . ?
C11 C10 H10A 109.2 . . ?
C11 C10 H10B 109.2 . . ?
N1 C11 C10 108.96(11) . . ?
N1 C11 H11A 109.9 . . ?
N1 C11 H11B 109.9 . . ?
C10 C11 H11A 109.9 . . ?
C10 C11 H11B 109.9 . . ?
H11A C11 H11B 108.3 . . ?
C13 C12 C9 121.27(11) . . ?
C13 C12 C17 118.41(12) . . ?
C17 C12 C9 120.30(11) . . ?
C12 C13 H13 119.4 . . ?
C12 C13 C14 121.11(12) . . ?
C14 C13 H13 119.4 . . ?
C13 C14 H14 120.5 . . ?
C15 C14 C13 119.04(12) . . ?
C15 C14 H14 120.5 . . ?
C14 C15 Cl1 118.92(11) . . ?
C14 C15 C16 121.36(12) . . ?
C16 C15 Cl1 119.71(11) . . ?
C15 C16 H16 120.5 . . ?
C15 C16 C17 118.97(12) . . ?
C17 C16 H16 120.5 . . ?
C12 C17 H17 119.4 . . ?
C16 C17 C12 121.10(12) . . ?
C16 C17 H17 119.4 . . ?

loop_
_geom_bond_atom_site_label_1
_geom_bond_atom_site_label_2
_geom_bond_distance
_geom_bond_site_symmetry_2
_geom_bond_publ_flag
Cl1 C15 1.7453(14) . ?
S1 O1 1.4337(12) . ?
S1 O2 1.4436(11) . ?
S1 N1 1.6327(11) . ?
S1 C1 1.7669(14) . ?
O3 H3 0.82(2) . ?
O3 C9 1.4329(15) . ?
N1 C7 1.4824(17) . ?
N1 C11 1.4843(16) . ?
C1 C2 1.3924(19) . ?
C1 C6 1.3904(19) . ?
C2 H2 0.9300 . ?
C2 C3 1.386(2) . ?
C3 H3A 0.9300 . ?
C3 C4 1.389(2) . ?
C4 H4 0.9300 . ?
C4 C5 1.387(2) . ?
C5 H5 0.9300 . ?
C5 C6 1.389(2) . ?
C6 H6 0.9300 . ?
C7 H7A 0.9700 . ?
C7 H7B 0.9700 . ?
C7 C8 1.5255(18) . ?
C8 H8A 0.9700 . ?
C8 H8B 0.9700 . ?
C8 C9 1.5359(16) . ?
C9 C10 1.5351(17) . ?
C9 C12 1.5268(17) . ?
C10 H10A 0.9700 . ?
C10 H10B 0.9700 . ?
C10 C11 1.5240(18) . ?
C11 H11A 0.9700 . ?
C11 H11B 0.9700 . ?
C12 C13 1.3927(17) . ?
C12 C17 1.3989(17) . ?
C13 H13 0.9300 . ?
C13 C14 1.3945(19) . ?
C14 H14 0.9300 . ?
C14 C15 1.3814(19) . ?
C15 C16 1.3864(19) . ?
C16 H16 0.9300 . ?
C16 C17 1.3906(19) . ?
C17 H17 0.9300 . ?

loop_
_geom_torsion_atom_site_label_1
_geom_torsion_atom_site_label_2
_geom_torsion_atom_site_label_3
_geom_torsion_atom_site_label_4
_geom_torsion
_geom_torsion_site_symmetry_1
_geom_torsion_site_symmetry_2
_geom_torsion_site_symmetry_3
_geom_torsion_site_symmetry_4
_geom_torsion_publ_flag
Cl1 C15 C16 C17 -179.54(10) . . . . ?
S1 N1 C7 C8 163.42(9) . . . . ?
S1 N1 C11 C10 -162.82(9) . . . . ?
S1 C1 C2 C3 178.81(11) . . . . ?
S1 C1 C6 C5 -178.20(11) . . . . ?
O1 S1 N1 C7 -174.71(9) . . . . ?
O1 S1 N1 C11 48.48(11) . . . . ?
O1 S1 C1 C2 -23.73(13) . . . . ?
O1 S1 C1 C6 156.09(11) . . . . ?
O2 S1 N1 C7 -45.87(11) . . . . ?
O2 S1 N1 C11 177.32(9) . . . . ?
O2 S1 C1 C2 -153.34(11) . . . . ?
O2 S1 C1 C6 26.48(13) . . . . ?
O3 C9 C10 C11 -60.15(13) . . . . ?
O3 C9 C12 C13 0.68(15) . . . . ?
O3 C9 C12 C17 -177.84(10) . . . . ?
N1 S1 C1 C2 92.04(12) . . . . ?
N1 S1 C1 C6 -88.14(11) . . . . ?
N1 C7 C8 C9 56.16(13) . . . . ?
C1 S1 N1 C7 69.32(11) . . . . ?
C1 S1 N1 C11 -67.49(11) . . . . ?
C1 C2 C3 C4 -0.6(2) . . . . ?
C2 C1 C6 C5 1.6(2) . . . . ?
C2 C3 C4 C5 1.7(2) . . . . ?
C3 C4 C5 C6 -1.0(2) . . . . ?
C4 C5 C6 C1 -0.6(2) . . . . ?
C6 C1 C2 C3 -1.0(2) . . . . ?
C7 N1 C11 C10 58.90(14) . . . . ?
C7 C8 C9 O3 63.69(13) . . . . ?
C7 C8 C9 C10 -54.59(13) . . . . ?
C7 C8 C9 C12 -176.22(10) . . . . ?
C8 C9 C10 C11 55.07(14) . . . . ?
C8 C9 C12 C13 -116.06(13) . . . . ?
C8 C9 C12 C17 65.42(14) . . . . ?
C9 C10 C11 N1 -56.51(14) . . . . ?
C9 C12 C13 C14 -177.81(11) . . . . ?
C9 C12 C17 C16 178.32(11) . . . . ?
C10 C9 C12 C13 122.85(12) . . . . ?
C10 C9 C12 C17 -55.67(14) . . . . ?
C11 N1 C7 C8 -59.00(14) . . . . ?
C12 C9 C10 C11 177.26(10) . . . . ?
C12 C13 C14 C15 -0.6(2) . . . . ?
C13 C12 C17 C16 -0.24(19) . . . . ?
C13 C14 C15 Cl1 -179.98(10) . . . . ?
C13 C14 C15 C16 0.0(2) . . . . ?
C14 C15 C16 C17 0.5(2) . . . . ?
C15 C16 C17 C12 -0.3(2) . . . . ?
C17 C12 C13 C14 0.74(19) . . . . ?
